data_7717443
loop_
_publ_author_name
'., Janak'
'Sapner, Vijay Sarjerao'
'Sathe, Bhaskar Ramchandra'
'Khullar, Sadhika'

_publ_section_title
;
 Construction of efficient Pb(II) carboxylate catalysts for Oxygen and
 Hydrogen Evolution Reactions
;
_journal_name_full 'Dalton Transactions'
_journal_paper_doi 10.1039/D4DT02958E
_journal_year 2024
_chemical_formula_moiety 'C26 H22 N3 O4 Pb'
_chemical_formula_sum 'C26 H22 N3 O4 Pb'
_chemical_formula_weight 647.65
_space_group_crystal_system triclinic
_space_group_IT_number 2
_space_group_name_Hall '-P 1'
_space_group_name_H-M_alt 'P -1'
_atom_sites_solution_hydrogens geom
_atom_sites_solution_primary dual
_audit_creation_date 2024-03-03
_audit_creation_method
;
Olex2 1.5
(compiled 2023.03.06 svn.rbb2c1857 for OlexSys, GUI svn.r6748)
;
_audit_update_record
;
2024-03-17 deposited with the CCDC.	2024-11-08 downloaded from the CCDC.
;
_cell_angle_alpha 67.818(2)
_cell_angle_beta 88.463(2)
_cell_angle_gamma 75.020(2)
_cell_formula_units_Z 2
_cell_length_a 8.9986(6)
_cell_length_b 11.4619(8)
_cell_length_c 12.1271(8)
_cell_measurement_reflns_used 9782
_cell_measurement_temperature 100.14(10)
_cell_measurement_theta_max 25.070
_cell_measurement_theta_min 2.350
_cell_volume 1115.36(13)
_computing_cell_refinement 'SAINT V8.40A (Bruker, 2019)'
_computing_data_collection 'APEX2 v2014.11-0 (Bruker AXS)'
_computing_data_reduction 'SAINT V8.40A (Bruker, 2019)'
_computing_molecular_graphics 'Olex2 1.5 (Dolomanov et al., 2009)'
_computing_publication_material 'Olex2 1.5 (Dolomanov et al., 2009)'
_computing_structure_refinement 'SHELXL 2019/2 (Sheldrick, 2015)'
_computing_structure_solution 'SHELXT 2018/2 (Sheldrick, 2018)'
_diffrn_ambient_temperature 100.14(10)
_diffrn_measured_fraction_theta_full 0.997
_diffrn_measured_fraction_theta_max 0.997
_diffrn_measurement_device_type 'Bruker APEX-II CCD'
_diffrn_measurement_method '\f and \w scans'
_diffrn_radiation_type MoK\a
_diffrn_radiation_wavelength 0.71073
_diffrn_reflns_av_R_equivalents 0.0463
_diffrn_reflns_av_unetI/netI 0.0327
_diffrn_reflns_Laue_measured_fraction_full 0.997
_diffrn_reflns_Laue_measured_fraction_max 0.997
_diffrn_reflns_limit_h_max 10
_diffrn_reflns_limit_h_min -10
_diffrn_reflns_limit_k_max 13
_diffrn_reflns_limit_k_min -13
_diffrn_reflns_limit_l_max 14
_diffrn_reflns_limit_l_min -14
_diffrn_reflns_number 33807
_diffrn_reflns_point_group_measured_fraction_full 0.997
_diffrn_reflns_point_group_measured_fraction_max 0.997
_diffrn_reflns_theta_full 25.080
_diffrn_reflns_theta_max 25.080
_diffrn_reflns_theta_min 1.992
_diffrn_source 'Sealed tube'
_exptl_absorpt_coefficient_mu 7.603
_exptl_absorpt_correction_T_max 0.7452
_exptl_absorpt_correction_T_min 0.2601
_exptl_absorpt_correction_type multi-scan
_exptl_absorpt_process_details
;
SADABS-2016/2 (Bruker,2016/2) was used for absorption correction.
wR2(int) was 0.1414 before and 0.0668 after correction.
The Ratio of minimum to maximum transmission is 0.3490.
The \l/2 correction factor is Not present.
;
_exptl_crystal_colour colorless
_exptl_crystal_density_diffrn 1.928
_exptl_crystal_density_method 'not measured'
_exptl_crystal_description needle
_exptl_crystal_F_000 626
_exptl_crystal_size_max 0.28
_exptl_crystal_size_mid 0.18
_exptl_crystal_size_min 0.16
_refine_diff_density_max 1.070
_refine_diff_density_min -1.280
_refine_diff_density_rms 0.115
_refine_ls_extinction_method none
_refine_ls_goodness_of_fit_ref 1.080
_refine_ls_hydrogen_treatment constr
_refine_ls_matrix_type full
_refine_ls_number_parameters 307
_refine_ls_number_reflns 3945
_refine_ls_number_restraints 0
_refine_ls_restrained_S_all 1.080
_refine_ls_R_factor_all 0.0184
_refine_ls_R_factor_gt 0.0182
_refine_ls_shift/su_max 0.002
_refine_ls_shift/su_mean 0.000
_refine_ls_structure_factor_coef Fsqd
_refine_ls_weighting_details 'w=1/[\s^2^(Fo^2^)+(0.0238P)^2^+0.8647P] where P=(Fo^2^+2Fc^2^)/3'
_refine_ls_weighting_scheme calc
_refine_ls_wR_factor_gt 0.0454
_refine_ls_wR_factor_ref 0.0455
_reflns_Friedel_coverage 0.000
_reflns_number_gt 3895
_reflns_number_total 3945
_reflns_threshold_expression 'I > 2\s(I)'
_cod_data_source_file d4dt02958e2.cif
_cod_data_source_block JC2
_cod_database_code 7717443
_shelx_shelxl_version_number 2019/2
_shelx_space_group_comment
;
The symmetry employed for this shelxl refinement is uniquely defined
by the following loop, which should always be used as a source of
symmetry information in preference to the above space-group names.
They are only intended as comments.
;
_olex2_refinement_description
;
1. Fixed Uiso
 At 1.2 times of:
  All C(H) groups, All C(H,H) groups
2.a Secondary CH2 refined with riding coordinates:
 C13(H13A,H13B), C14(H14A,H14B), C15(H15A,H15B), C21(H21A,H21B)
2.b Aromatic/amide H refined with riding coordinates:
 C3(H3), C4(H4), C5(H5), C8(H8), C10(H10), C11(H11), C17(H17), C18(H18),
 C19(H19), C20(H20), C23(H23), C24(H24), C25(H25), C26(H26)
;
_olex2_submission_special_instructions 'No special instructions were received'

loop_
_space_group_symop_operation_xyz
'x, y, z'
'-x, -y, -z'

loop_
_atom_site_label
_atom_site_type_symbol
_atom_site_fract_x
_atom_site_fract_y
_atom_site_fract_z
_atom_site_U_iso_or_equiv
_atom_site_adp_type
_atom_site_occupancy
_atom_site_site_symmetry_order
_atom_site_calc_flag
_atom_site_refinement_flags_posn
_atom_site_refinement_flags_adp
_atom_site_refinement_flags_occupancy
_atom_site_disorder_assembly
_atom_site_disorder_group
Pb1 Pb 0.49821(2) 0.68162(2) 0.37909(2) 0.02338(6) Uani 1 1 d . . . . .
O1 O 0.5683(3) 0.5536(2) 0.60930(18) 0.0367(5) Uani 1 1 d . . . . .
O2 O 0.4016(3) 0.7482(2) 0.57070(19) 0.0463(6) Uani 1 1 d . . . . .
O3 O 0.6352(3) 0.7044(2) 0.1901(2) 0.0455(6) Uani 1 1 d . . . . .
O4 O 0.7501(2) 0.5303(2) 0.34868(19) 0.0369(5) Uani 1 1 d . . . . .
N1 N 0.7154(3) 0.7712(2) 0.4178(2) 0.0282(5) Uani 1 1 d . . . . .
N2 N 0.4448(2) 0.9510(2) 0.27260(18) 0.0215(4) Uani 1 1 d . . . . .
N3 N 0.2109(3) 0.8350(3) 0.2432(2) 0.0346(6) Uani 1 1 d . . . . .
C1 C 0.4779(4) 0.6386(3) 0.6415(3) 0.0330(6) Uani 1 1 d . . . . .
C2 C 0.4659(3) 0.6029(3) 0.7744(2) 0.0305(6) Uani 1 1 d . . . . .
C3 C 0.3561(4) 0.6861(3) 0.8160(3) 0.0373(7) Uani 1 1 d . . . . .
H3 H 0.288123 0.763278 0.760506 0.045 Uiso 1 1 calc R U . . .
C4 C 0.3472(4) 0.6563(3) 0.9362(3) 0.0382(7) Uani 1 1 d . . . . .
H4 H 0.273360 0.713685 0.962879 0.046 Uiso 1 1 calc R U . . .
C5 C 0.5610(4) 0.4916(3) 0.8544(3) 0.0320(6) Uani 1 1 d . . . . .
H5 H 0.633463 0.435080 0.825918 0.038 Uiso 1 1 calc R U . . .
C6 C 0.5548(3) 0.4577(3) 0.9794(3) 0.0296(6) Uani 1 1 d . . . . .
C7 C 0.9303(4) 0.5465(3) -0.0286(3) 0.0350(6) Uani 1 1 d . . . . .
C8 C 0.8242(4) 0.5953(3) 0.0441(3) 0.0390(7) Uani 1 1 d . . . . .
H8 H 0.730010 0.658839 0.007694 0.047 Uiso 1 1 calc R U . . .
C9 C 0.8551(4) 0.5532(3) 0.1624(3) 0.0363(7) Uani 1 1 d . . . . .
C10 C 0.9984(4) 0.4606(4) 0.2180(3) 0.0445(8) Uani 1 1 d . . . . .
H10 H 1.020404 0.431526 0.301708 0.053 Uiso 1 1 calc R U . . .
C11 C 1.1037(4) 0.4139(4) 0.1515(3) 0.0438(8) Uani 1 1 d . . . . .
H11 H 1.200069 0.354509 0.188565 0.053 Uiso 1 1 calc R U . . .
C12 C 0.7389(3) 0.5993(3) 0.2396(3) 0.0327(6) Uani 1 1 d . . . . .
C13 C 0.4474(3) 0.9873(3) 0.0516(2) 0.0263(6) Uani 1 1 d . . . . .
H13A H 0.345627 1.052562 0.025938 0.032 Uiso 1 1 calc R U . . .
H13B H 0.431181 0.899263 0.073922 0.032 Uiso 1 1 calc R U . . .
C14 C 0.5203(3) 0.9963(3) 0.1591(2) 0.0265(6) Uani 1 1 d . . . . .
H14A H 0.629465 0.944095 0.172927 0.032 Uiso 1 1 calc R U . . .
H14B H 0.519792 1.088526 0.139098 0.032 Uiso 1 1 calc R U . . .
C15 C 0.2801(3) 1.0202(3) 0.2599(3) 0.0310(6) Uani 1 1 d . . . . .
H15A H 0.266226 1.112003 0.204037 0.037 Uiso 1 1 calc R U . . .
H15B H 0.249590 1.021612 0.338537 0.037 Uiso 1 1 calc R U . . .
C16 C 0.1718(3) 0.9635(3) 0.2157(2) 0.0282(6) Uani 1 1 d . . . . .
C17 C 0.0301(3) 1.0441(3) 0.1574(3) 0.0384(7) Uani 1 1 d . . . . .
H17 H 0.005389 1.135612 0.138271 0.046 Uiso 1 1 calc R U . . .
C18 C -0.0744(4) 0.9894(4) 0.1276(3) 0.0466(8) Uani 1 1 d . . . . .
H18 H -0.172161 1.042745 0.087854 0.056 Uiso 1 1 calc R U . . .
C19 C -0.0352(4) 0.8568(4) 0.1560(3) 0.0448(8) Uani 1 1 d . . . . .
H19 H -0.105329 0.816632 0.136858 0.054 Uiso 1 1 calc R U . . .
C20 C 0.1078(4) 0.7837(3) 0.2129(3) 0.0411(7) Uani 1 1 d . . . . .
H20 H 0.135195 0.692094 0.231852 0.049 Uiso 1 1 calc R U . . .
C21 C 0.5201(3) 0.9788(3) 0.3630(2) 0.0253(6) Uani 1 1 d . . . . .
H21A H 0.460195 0.962531 0.434404 0.030 Uiso 1 1 calc R U . . .
H21B H 0.518306 1.072508 0.330439 0.030 Uiso 1 1 calc R U . . .
C22 C 0.6858(3) 0.8969(3) 0.4006(2) 0.0244(5) Uani 1 1 d . . . . .
C23 C 0.7976(3) 0.9503(3) 0.4235(3) 0.0331(6) Uani 1 1 d . . . . .
H23 H 0.773597 1.040093 0.411705 0.040 Uiso 1 1 calc R U . . .
C24 C 0.9456(4) 0.8688(4) 0.4643(3) 0.0402(7) Uani 1 1 d . . . . .
H24 H 1.024787 0.902759 0.480157 0.048 Uiso 1 1 calc R U . . .
C25 C 0.9765(4) 0.7403(3) 0.4813(3) 0.0406(7) Uani 1 1 d . . . . .
H25 H 1.076979 0.683324 0.508869 0.049 Uiso 1 1 calc R U . . .
C26 C 0.8585(4) 0.6948(3) 0.4577(3) 0.0374(7) Uani 1 1 d . . . . .
H26 H 0.879757 0.604867 0.470225 0.045 Uiso 1 1 calc R U . . .

loop_
_atom_site_aniso_label
_atom_site_aniso_U_11
_atom_site_aniso_U_22
_atom_site_aniso_U_33
_atom_site_aniso_U_23
_atom_site_aniso_U_13
_atom_site_aniso_U_12
Pb1 0.02757(7) 0.02260(8) 0.01968(7) -0.00849(5) 0.00454(4) -0.00599(5)
O1 0.0512(13) 0.0344(12) 0.0257(10) -0.0135(9) 0.0108(9) -0.0112(10)
O2 0.0754(17) 0.0292(12) 0.0244(11) -0.0054(9) 0.0093(11) -0.0053(11)
O3 0.0574(14) 0.0355(12) 0.0352(12) -0.0129(10) 0.0139(11) -0.0005(11)
O4 0.0396(11) 0.0369(12) 0.0311(11) -0.0148(10) 0.0088(9) -0.0030(9)
N1 0.0310(12) 0.0271(12) 0.0249(12) -0.0087(10) -0.0007(9) -0.0067(10)
N2 0.0231(10) 0.0252(11) 0.0165(10) -0.0083(9) 0.0022(8) -0.0066(9)
N3 0.0274(12) 0.0386(14) 0.0404(14) -0.0168(12) 0.0053(10) -0.0111(11)
C1 0.0487(17) 0.0287(15) 0.0253(15) -0.0110(13) 0.0101(13) -0.0161(13)
C2 0.0421(16) 0.0284(15) 0.0233(14) -0.0095(12) 0.0071(12) -0.0142(12)
C3 0.0499(18) 0.0275(15) 0.0277(15) -0.0085(13) 0.0027(13) -0.0021(13)
C4 0.0481(18) 0.0317(16) 0.0283(15) -0.0117(13) 0.0091(13) -0.0001(13)
C5 0.0409(16) 0.0314(15) 0.0266(14) -0.0147(12) 0.0096(12) -0.0099(13)
C6 0.0382(15) 0.0278(14) 0.0243(14) -0.0113(12) 0.0070(11) -0.0098(12)
C7 0.0359(15) 0.0325(15) 0.0350(16) -0.0112(13) 0.0019(12) -0.0091(13)
C8 0.0381(16) 0.0372(17) 0.0429(18) -0.0185(15) 0.0097(14) -0.0081(13)
C9 0.0422(16) 0.0360(16) 0.0399(17) -0.0221(14) 0.0169(14) -0.0156(13)
C10 0.0454(18) 0.048(2) 0.0380(18) -0.0189(16) 0.0079(14) -0.0059(15)
C11 0.0387(17) 0.047(2) 0.0381(18) -0.0161(15) 0.0024(14) 0.0005(14)
C12 0.0370(15) 0.0309(15) 0.0375(17) -0.0209(14) 0.0121(13) -0.0102(13)
C13 0.0243(12) 0.0330(15) 0.0196(13) -0.0079(11) 0.0006(11) -0.0077(11)
C14 0.0315(14) 0.0270(14) 0.0196(13) -0.0050(11) 0.0019(11) -0.0114(11)
C15 0.0254(13) 0.0352(16) 0.0368(16) -0.0213(13) 0.0023(12) -0.0039(12)
C16 0.0211(12) 0.0382(16) 0.0270(14) -0.0133(12) 0.0063(10) -0.0098(11)
C17 0.0276(14) 0.0373(17) 0.0426(18) -0.0079(14) -0.0004(13) -0.0067(13)
C18 0.0274(15) 0.055(2) 0.049(2) -0.0091(17) -0.0049(14) -0.0137(14)
C19 0.0337(16) 0.060(2) 0.049(2) -0.0208(18) 0.0037(14) -0.0246(16)
C20 0.0371(16) 0.0392(18) 0.052(2) -0.0199(16) 0.0091(14) -0.0162(14)
C21 0.0291(14) 0.0274(14) 0.0217(13) -0.0122(11) 0.0013(10) -0.0071(11)
C22 0.0280(13) 0.0302(14) 0.0155(12) -0.0091(11) 0.0016(10) -0.0078(11)
C23 0.0380(15) 0.0329(15) 0.0307(15) -0.0115(13) -0.0004(12) -0.0143(13)
C24 0.0327(15) 0.052(2) 0.0392(17) -0.0176(15) -0.0032(13) -0.0159(14)
C25 0.0306(15) 0.0469(19) 0.0375(17) -0.0135(15) -0.0052(13) -0.0024(13)
C26 0.0372(16) 0.0324(16) 0.0375(17) -0.0124(14) -0.0061(13) -0.0018(13)

loop_
_atom_type_symbol
_atom_type_description
_atom_type_scat_dispersion_real
_atom_type_scat_dispersion_imag
_atom_type_scat_source
C C 0.0033 0.0016 'International Tables Vol C Tables 4.2.6.8 and 6.1.1.4'
H H 0.0000 0.0000 'International Tables Vol C Tables 4.2.6.8 and 6.1.1.4'
N N 0.0061 0.0033 'International Tables Vol C Tables 4.2.6.8 and 6.1.1.4'
O O 0.0106 0.0060 'International Tables Vol C Tables 4.2.6.8 and 6.1.1.4'
Pb Pb -3.3944 10.1111 'International Tables Vol C Tables 4.2.6.8 and 6.1.1.4'

loop_
_geom_angle_atom_site_label_1
_geom_angle_atom_site_label_2
_geom_angle_atom_site_label_3
_geom_angle
_geom_angle_site_symmetry_1
_geom_angle_site_symmetry_3
_geom_angle_publ_flag
O1 Pb1 N2 121.92(6) . . ?
O1 Pb1 N3 131.84(7) . . ?
O3 Pb1 O1 136.75(8) . . ?
O3 Pb1 O4 51.20(7) . . ?
O3 Pb1 N1 80.09(8) . . ?
O3 Pb1 N2 79.21(7) . . ?
O3 Pb1 N3 91.14(8) . . ?
O4 Pb1 O1 87.11(7) . . ?
O4 Pb1 N2 120.14(7) . . ?
O4 Pb1 N3 136.34(7) . . ?
N1 Pb1 O1 77.60(7) . . ?
N1 Pb1 O4 74.57(7) . . ?
N1 Pb1 N2 64.71(7) . . ?
N1 Pb1 N3 125.66(7) . . ?
N2 Pb1 N3 60.97(7) . . ?
C1 O1 Pb1 96.38(18) . . ?
C12 O3 Pb1 93.64(18) . . ?
C12 O4 Pb1 91.29(17) . . ?
C22 N1 Pb1 119.55(18) . . ?
C22 N1 C26 118.4(2) . . ?
C26 N1 Pb1 122.1(2) . . ?
C14 N2 Pb1 113.83(16) . . ?
C15 N2 Pb1 112.57(16) . . ?
C15 N2 C14 112.4(2) . . ?
C15 N2 C21 107.2(2) . . ?
C21 N2 Pb1 101.69(15) . . ?
C21 N2 C14 108.4(2) . . ?
C16 N3 Pb1 118.26(18) . . ?
C16 N3 C20 117.9(3) . . ?
C20 N3 Pb1 123.7(2) . . ?
O1 C1 C2 116.9(3) . . ?
O2 C1 O1 124.1(3) . . ?
O2 C1 C2 119.0(3) . . ?
C3 C2 C1 120.0(3) . . ?
C5 C2 C1 120.5(3) . . ?
C5 C2 C3 119.5(3) . . ?
C2 C3 H3 119.8 . . ?
C4 C3 C2 120.3(3) . . ?
C4 C3 H3 119.8 . . ?
C3 C4 H4 119.4 . . ?
C3 C4 C6 121.2(3) . 2_667 ?
C6 C4 H4 119.4 2_667 . ?
C2 C5 H5 119.2 . . ?
C2 C5 C6 121.6(3) . . ?
C6 C5 H5 119.2 . . ?
C4 C6 C5 122.7(3) 2_667 . ?
C4 C6 C6 118.8(3) 2_667 2_667 ?
C6 C6 C5 118.5(3) 2_667 . ?
C7 C7 C8 117.6(4) 2_765 . ?
C11 C7 C7 120.6(4) 2_765 2_765 ?
C11 C7 C8 121.8(3) 2_765 . ?
C7 C8 H8 119.3 . . ?
C9 C8 C7 121.4(3) . . ?
C9 C8 H8 119.3 . . ?
C8 C9 C10 120.0(3) . . ?
C8 C9 C12 121.1(3) . . ?
C10 C9 C12 118.9(3) . . ?
C9 C10 H10 119.8 . . ?
C11 C10 C9 120.4(3) . . ?
C11 C10 H10 119.8 . . ?
C7 C11 H11 120.0 2_765 . ?
C10 C11 C7 120.0(3) . 2_765 ?
C10 C11 H11 120.0 . . ?
O3 C12 C9 118.1(3) . . ?
O4 C12 O3 123.7(3) . . ?
O4 C12 C9 118.2(3) . . ?
C13 C13 H13A 109.7 2_675 . ?
C13 C13 H13B 109.7 2_675 . ?
H13A C13 H13B 108.2 . . ?
C14 C13 C13 110.0(3) . 2_675 ?
C14 C13 H13A 109.7 . . ?
C14 C13 H13B 109.7 . . ?
N2 C14 C13 115.8(2) . . ?
N2 C14 H14A 108.3 . . ?
N2 C14 H14B 108.3 . . ?
C13 C14 H14A 108.3 . . ?
C13 C14 H14B 108.3 . . ?
H14A C14 H14B 107.4 . . ?
N2 C15 H15A 108.3 . . ?
N2 C15 H15B 108.3 . . ?
N2 C15 C16 115.7(2) . . ?
H15A C15 H15B 107.4 . . ?
C16 C15 H15A 108.3 . . ?
C16 C15 H15B 108.3 . . ?
N3 C16 C15 118.3(3) . . ?
N3 C16 C17 122.1(3) . . ?
C17 C16 C15 119.4(3) . . ?
C16 C17 H17 120.5 . . ?
C18 C17 C16 119.1(3) . . ?
C18 C17 H17 120.5 . . ?
C17 C18 H18 120.4 . . ?
C19 C18 C17 119.2(3) . . ?
C19 C18 H18 120.4 . . ?
C18 C19 H19 120.8 . . ?
C18 C19 C20 118.4(3) . . ?
C20 C19 H19 120.8 . . ?
N3 C20 C19 123.4(3) . . ?
N3 C20 H20 118.3 . . ?
C19 C20 H20 118.3 . . ?
N2 C21 H21A 108.9 . . ?
N2 C21 H21B 108.9 . . ?
N2 C21 C22 113.3(2) . . ?
H21A C21 H21B 107.7 . . ?
C22 C21 H21A 108.9 . . ?
C22 C21 H21B 108.9 . . ?
N1 C22 C21 117.0(2) . . ?
N1 C22 C23 122.2(3) . . ?
C23 C22 C21 120.6(3) . . ?
C22 C23 H23 120.9 . . ?
C22 C23 C24 118.3(3) . . ?
C24 C23 H23 120.9 . . ?
C23 C24 H24 120.2 . . ?
C25 C24 C23 119.6(3) . . ?
C25 C24 H24 120.2 . . ?
C24 C25 H25 120.8 . . ?
C24 C25 C26 118.5(3) . . ?
C26 C25 H25 120.8 . . ?
N1 C26 C25 123.1(3) . . ?
N1 C26 H26 118.5 . . ?
C25 C26 H26 118.5 . . ?

loop_
_geom_bond_atom_site_label_1
_geom_bond_atom_site_label_2
_geom_bond_distance
_geom_bond_site_symmetry_2
_geom_bond_publ_flag
Pb1 O1 2.621(2) . ?
Pb1 O3 2.531(2) . ?
Pb1 O4 2.586(2) . ?
Pb1 N1 2.558(2) . ?
Pb1 N2 2.773(2) . ?
Pb1 N3 2.861(3) . ?
O1 C1 1.274(4) . ?
O2 C1 1.249(4) . ?
O3 C12 1.259(4) . ?
O4 C12 1.250(4) . ?
N1 C22 1.329(4) . ?
N1 C26 1.338(4) . ?
N2 C14 1.489(3) . ?
N2 C15 1.471(3) . ?
N2 C21 1.476(3) . ?
N3 C16 1.331(4) . ?
N3 C20 1.343(4) . ?
C1 C2 1.514(4) . ?
C2 C3 1.411(4) . ?
C2 C5 1.359(4) . ?
C3 H3 0.9500 . ?
C3 C4 1.370(4) . ?
C4 H4 0.9500 . ?
C4 C6 1.405(4) 2_667 ?
C5 H5 0.9500 . ?
C5 C6 1.419(4) . ?
C6 C6 1.417(6) 2_667 ?
C7 C7 1.411(6) 2_765 ?
C7 C8 1.432(5) . ?
C7 C11 1.402(5) 2_765 ?
C8 H8 0.9500 . ?
C8 C9 1.341(5) . ?
C9 C10 1.429(5) . ?
C9 C12 1.512(4) . ?
C10 H10 0.9500 . ?
C10 C11 1.362(5) . ?
C11 H11 0.9500 . ?
C13 C13 1.533(5) 2_675 ?
C13 H13A 0.9900 . ?
C13 H13B 0.9900 . ?
C13 C14 1.525(4) . ?
C14 H14A 0.9900 . ?
C14 H14B 0.9900 . ?
C15 H15A 0.9900 . ?
C15 H15B 0.9900 . ?
C15 C16 1.509(4) . ?
C16 C17 1.388(4) . ?
C17 H17 0.9500 . ?
C17 C18 1.379(5) . ?
C18 H18 0.9500 . ?
C18 C19 1.374(5) . ?
C19 H19 0.9500 . ?
C19 C20 1.374(5) . ?
C20 H20 0.9500 . ?
C21 H21A 0.9900 . ?
C21 H21B 0.9900 . ?
C21 C22 1.517(4) . ?
C22 C23 1.388(4) . ?
C23 H23 0.9500 . ?
C23 C24 1.391(5) . ?
C24 H24 0.9500 . ?
C24 C25 1.361(5) . ?
C25 H25 0.9500 . ?
C25 C26 1.377(5) . ?
C26 H26 0.9500 . ?

loop_
_geom_torsion_atom_site_label_1
_geom_torsion_atom_site_label_2
_geom_torsion_atom_site_label_3
_geom_torsion_atom_site_label_4
_geom_torsion
_geom_torsion_site_symmetry_1
_geom_torsion_site_symmetry_2
_geom_torsion_site_symmetry_3
_geom_torsion_site_symmetry_4
_geom_torsion_publ_flag
Pb1 O1 C1 O2 -6.0(3) . . . . ?
Pb1 O1 C1 C2 174.8(2) . . . . ?
Pb1 O3 C12 O4 -4.2(3) . . . . ?
Pb1 O3 C12 C9 175.0(2) . . . . ?
Pb1 O4 C12 O3 4.1(3) . . . . ?
Pb1 O4 C12 C9 -175.1(2) . . . . ?
Pb1 N1 C22 C21 2.4(3) . . . . ?
Pb1 N1 C22 C23 178.0(2) . . . . ?
Pb1 N1 C26 C25 -178.7(2) . . . . ?
Pb1 N2 C14 C13 73.2(3) . . . . ?
Pb1 N2 C15 C16 -43.9(3) . . . . ?
Pb1 N2 C21 C22 52.5(2) . . . . ?
Pb1 N3 C16 C15 -1.1(3) . . . . ?
Pb1 N3 C16 C17 -175.4(2) . . . . ?
Pb1 N3 C20 C19 174.6(3) . . . . ?
O1 C1 C2 C3 -173.3(3) . . . . ?
O1 C1 C2 C5 7.3(4) . . . . ?
O2 C1 C2 C3 7.5(4) . . . . ?
O2 C1 C2 C5 -171.9(3) . . . . ?
N1 C22 C23 C24 0.9(4) . . . . ?
N2 C15 C16 N3 30.7(4) . . . . ?
N2 C15 C16 C17 -154.8(3) . . . . ?
N2 C21 C22 N1 -42.1(3) . . . . ?
N2 C21 C22 C23 142.3(3) . . . . ?
N3 C16 C17 C18 0.5(5) . . . . ?
C1 C2 C3 C4 -178.3(3) . . . . ?
C1 C2 C5 C6 178.3(3) . . . . ?
C2 C3 C4 C6 -0.6(5) . . . 2_667 ?
C2 C5 C6 C4 -179.5(3) . . . 2_667 ?
C2 C5 C6 C6 0.5(5) . . . 2_667 ?
C3 C2 C5 C6 -1.1(4) . . . . ?
C5 C2 C3 C4 1.1(5) . . . . ?
C7 C7 C8 C9 -0.8(6) 2_765 . . . ?
C7 C8 C9 C10 1.9(5) . . . . ?
C7 C8 C9 C12 -176.5(3) . . . . ?
C8 C9 C10 C11 -0.6(5) . . . . ?
C8 C9 C12 O3 -21.1(5) . . . . ?
C8 C9 C12 O4 158.2(3) . . . . ?
C9 C10 C11 C7 -2.0(6) . . . 2_765 ?
C10 C9 C12 O3 160.5(3) . . . . ?
C10 C9 C12 O4 -20.3(4) . . . . ?
C11 C7 C8 C9 177.4(3) 2_765 . . . ?
C12 C9 C10 C11 177.9(3) . . . . ?
C13 C13 C14 N2 -169.7(3) 2_675 . . . ?
C14 N2 C15 C16 86.2(3) . . . . ?
C14 N2 C21 C22 -67.7(3) . . . . ?
C15 N2 C14 C13 -56.2(3) . . . . ?
C15 N2 C21 C22 170.8(2) . . . . ?
C15 C16 C17 C18 -173.7(3) . . . . ?
C16 N3 C20 C19 -0.4(5) . . . . ?
C16 C17 C18 C19 -0.2(5) . . . . ?
C17 C18 C19 C20 -0.3(5) . . . . ?
C18 C19 C20 N3 0.6(5) . . . . ?
C20 N3 C16 C15 174.1(3) . . . . ?
C20 N3 C16 C17 -0.2(4) . . . . ?
C21 N2 C14 C13 -174.4(2) . . . . ?
C21 N2 C15 C16 -154.9(2) . . . . ?
C21 C22 C23 C24 176.3(3) . . . . ?
C22 N1 C26 C25 -0.2(5) . . . . ?
C22 C23 C24 C25 -0.5(5) . . . . ?
C23 C24 C25 C26 -0.2(5) . . . . ?
C24 C25 C26 N1 0.6(5) . . . . ?
C26 N1 C22 C21 -176.2(3) . . . . ?
C26 N1 C22 C23 -0.6(4) . . . . ?
